data_1515669
loop_
_publ_author_name
'Neu, Rebecca C.'
'Otten, Edwin'
'Lough, Alan'
'Stephan, Douglas W.'

_publ_section_title
;
 The synthesis and exchange chemistry of frustrated Lewis pair--nitrous
 oxide complexes
;
_journal_issue 1
_journal_name_full 'Chemical Science'
_journal_page_first 170
_journal_paper_doi 10.1039/c0sc00398k
_journal_volume 2
_journal_year 2011
_chemical_formula_sum 'C37 H47 B Cl F3 O P2'
_chemical_formula_weight 672.95
_space_group_IT_number 14
_symmetry_cell_setting monoclinic
_symmetry_space_group_name_Hall '-P 2ybc'
_symmetry_space_group_name_H-M 'P 1 21/c 1'
_atom_sites_solution_hydrogens geom
_atom_sites_solution_primary direct
_atom_sites_solution_secondary difmap
_audit_creation_method SHELXL-97
_cell_angle_alpha 90.00
_cell_angle_beta 102.6040(10)
_cell_angle_gamma 90.00
_cell_formula_units_Z 4
_cell_length_a 9.5346(5)
_cell_length_b 21.1476(9)
_cell_length_c 17.6877(8)
_cell_measurement_reflns_used 9953
_cell_measurement_temperature 296(2)
_cell_measurement_theta_max 30.74
_cell_measurement_theta_min 2.36
_cell_volume 3480.5(3)
_computing_cell_refinement 'Bruker SAINT'
_computing_data_collection 'Bruker APEX2'
_computing_data_reduction 'Bruker SAINT'
_computing_molecular_graphics 'Bruker SHELXTL'
_computing_publication_material 'Bruker SHELXTL'
_computing_structure_refinement 'SHELXL-97 (Sheldrick, 1997)'
_computing_structure_solution 'SHELXS-97 (Sheldrick, 1990)'
_diffrn_ambient_temperature 296(2)
_diffrn_measured_fraction_theta_full 0.997
_diffrn_measured_fraction_theta_max 0.997
_diffrn_measurement_device_type 'Bruker APEX-II CCD'
_diffrn_measurement_method '\f and \w scans'
_diffrn_radiation_monochromator graphite
_diffrn_radiation_source 'fine-focus sealed tube'
_diffrn_radiation_type MoK\a
_diffrn_radiation_wavelength 0.71073
_diffrn_reflns_av_R_equivalents 0.0366
_diffrn_reflns_av_sigmaI/netI 0.0325
_diffrn_reflns_limit_h_max 13
_diffrn_reflns_limit_h_min -13
_diffrn_reflns_limit_k_max 30
_diffrn_reflns_limit_k_min -30
_diffrn_reflns_limit_l_max 25
_diffrn_reflns_limit_l_min -25
_diffrn_reflns_number 44879
_diffrn_reflns_theta_full 30.95
_diffrn_reflns_theta_max 30.95
_diffrn_reflns_theta_min 1.52
_exptl_absorpt_coefficient_mu 0.247
_exptl_absorpt_correction_T_max 0.8971
_exptl_absorpt_correction_T_min 0.8561
_exptl_absorpt_correction_type multi-scan
_exptl_absorpt_process_details SADABS
_exptl_crystal_colour colourless
_exptl_crystal_density_diffrn 1.284
_exptl_crystal_density_method 'not measured'
_exptl_crystal_description block
_exptl_crystal_F_000 1424
_exptl_crystal_size_max 0.65
_exptl_crystal_size_mid 0.50
_exptl_crystal_size_min 0.45
_refine_diff_density_max 0.747
_refine_diff_density_min -0.334
_refine_diff_density_rms 0.055
_refine_ls_extinction_method none
_refine_ls_goodness_of_fit_ref 1.035
_refine_ls_hydrogen_treatment mixed
_refine_ls_matrix_type full
_refine_ls_number_parameters 432
_refine_ls_number_reflns 11037
_refine_ls_number_restraints 0
_refine_ls_restrained_S_all 1.035
_refine_ls_R_factor_all 0.0600
_refine_ls_R_factor_gt 0.0437
_refine_ls_shift/su_max 0.000
_refine_ls_shift/su_mean 0.000
_refine_ls_structure_factor_coef Fsqd
_refine_ls_weighting_details 'calc w=1/[\s^2^(Fo^2^)+(0.0540P)^2^+1.1971P] where P=(Fo^2^+2Fc^2^)/3'
_refine_ls_weighting_scheme calc
_refine_ls_wR_factor_gt 0.1075
_refine_ls_wR_factor_ref 0.1165
_reflns_number_gt 8728
_reflns_number_total 11037
_reflns_threshold_expression >2sigma(I)
_cod_data_source_file c0sc00398k.txt
_cod_data_source_block C37H44BCl2F3OP_compound9
_cod_depositor_comments
;
The following automatic conversions were performed:

'_symmetry_cell_setting' value 'Monoclinic' changed to 'monoclinic'
according to
/usr/data/users/saulius/automatic-downloads/retrospective/RSC/lib/dictionaries/cif_core.dic
dictionary named 'cif_core.dic' version 2.4.2 from 2011-04-26.

Automatic conversion script
Id: cif_fix_values 2281 2013-09-26 08:29:07Z andrius 
;
_cod_original_sg_symbol_H-M P2(1)/c
_cod_database_code 1515669

loop_
_symmetry_equiv_pos_as_xyz
'x, y, z'
'-x, y+1/2, -z+1/2'
'-x, -y, -z'
'x, -y-1/2, z-1/2'

loop_
_atom_site_label
_atom_site_type_symbol
_atom_site_fract_x
_atom_site_fract_y
_atom_site_fract_z
_atom_site_U_iso_or_equiv
_atom_site_adp_type
_atom_site_occupancy
_atom_site_symmetry_multiplicity
_atom_site_calc_flag
_atom_site_refinement_flags
P1 P 0.03882(3) 0.285272(14) 0.339144(17) 0.01520(7) Uani 1 1 d .
F1 F -0.21461(9) 0.04974(4) 0.00113(5) 0.03022(18) Uani 1 1 d .
F2 F 0.37509(12) 0.03838(5) 0.52865(5) 0.0436(2) Uani 1 1 d .
F3 F 0.58408(9) 0.27134(5) 0.08718(5) 0.0365(2) Uani 1 1 d .
O1 O 0.07347(9) 0.24461(4) 0.27438(5) 0.01777(16) Uani 1 1 d .
C1 C 0.04438(12) 0.14809(5) 0.18384(7) 0.0171(2) Uani 1 1 d .
C2 C -0.09053(13) 0.17067(6) 0.14600(7) 0.0219(2) Uani 1 1 d .
H2 H -0.1231 0.2086 0.1626 0.026 Uiso 1 1 calc R
C3 C -0.17854(14) 0.13857(6) 0.08426(7) 0.0238(2) Uani 1 1 d .
H3 H -0.2672 0.1550 0.0596 0.029 Uiso 1 1 calc R
C4 C -0.12994(14) 0.08203(6) 0.06114(7) 0.0214(2) Uani 1 1 d .
C5 C 0.00179(15) 0.05697(6) 0.09574(7) 0.0232(2) Uani 1 1 d .
H5 H 0.0325 0.0186 0.0793 0.028 Uiso 1 1 calc R
C6 C 0.08749(14) 0.09075(6) 0.15607(7) 0.0209(2) Uani 1 1 d .
H6 H 0.1774 0.0746 0.1790 0.025 Uiso 1 1 calc R
C7 C 0.21772(13) 0.14249(5) 0.32801(7) 0.0183(2) Uani 1 1 d .
C8 C 0.14844(14) 0.08765(6) 0.34575(7) 0.0227(2) Uani 1 1 d .
H8 H 0.0658 0.0741 0.3113 0.027 Uiso 1 1 calc R
C9 C 0.19872(17) 0.05259(6) 0.41308(8) 0.0274(3) Uani 1 1 d .
H9 H 0.1496 0.0170 0.4241 0.033 Uiso 1 1 calc R
C10 C 0.32325(16) 0.07231(7) 0.46270(8) 0.0284(3) Uani 1 1 d .
C11 C 0.39772(14) 0.12527(7) 0.44893(7) 0.0265(3) Uani 1 1 d .
H11 H 0.4816 0.1376 0.4833 0.032 Uiso 1 1 calc R
C12 C 0.34328(13) 0.15980(6) 0.38173(7) 0.0214(2) Uani 1 1 d .
H12 H 0.3923 0.1959 0.3721 0.026 Uiso 1 1 calc R
C13 C 0.28395(12) 0.21277(6) 0.21207(6) 0.0175(2) Uani 1 1 d .
C14 C 0.41199(13) 0.17971(6) 0.21448(7) 0.0202(2) Uani 1 1 d .
H14 H 0.4295 0.1433 0.2445 0.024 Uiso 1 1 calc R
C15 C 0.51450(13) 0.19907(7) 0.17384(7) 0.0238(2) Uani 1 1 d .
H15 H 0.5988 0.1762 0.1765 0.029 Uiso 1 1 calc R
C16 C 0.48683(14) 0.25303(7) 0.12968(7) 0.0248(3) Uani 1 1 d .
C17 C 0.36426(15) 0.28850(7) 0.12527(8) 0.0263(3) Uani 1 1 d .
H17 H 0.3488 0.3252 0.0957 0.032 Uiso 1 1 calc R
C18 C 0.26395(14) 0.26773(6) 0.16657(7) 0.0224(2) Uani 1 1 d .
H18 H 0.1806 0.2912 0.1638 0.027 Uiso 1 1 calc R
C19 C 0.19984(12) 0.31715(6) 0.40170(7) 0.0182(2) Uani 1 1 d .
H19 H 0.2476 0.2820 0.4333 0.022 Uiso 1 1 calc R
C20 C 0.30630(14) 0.34250(7) 0.35498(8) 0.0256(3) Uani 1 1 d .
H20A H 0.3285 0.3094 0.3214 0.031 Uiso 1 1 calc R
H20B H 0.2630 0.3775 0.3227 0.031 Uiso 1 1 calc R
C21 C 0.44441(15) 0.36468(8) 0.40971(10) 0.0344(3) Uani 1 1 d .
H21A H 0.5090 0.3821 0.3796 0.041 Uiso 1 1 calc R
H21B H 0.4917 0.3288 0.4386 0.041 Uiso 1 1 calc R
C22 C 0.41363(16) 0.41476(7) 0.46624(10) 0.0343(3) Uani 1 1 d .
H22A H 0.5025 0.4262 0.5019 0.041 Uiso 1 1 calc R
H22B H 0.3754 0.4524 0.4377 0.041 Uiso 1 1 calc R
C23 C 0.30666(15) 0.39054(7) 0.51164(8) 0.0277(3) Uani 1 1 d .
H23A H 0.2846 0.4241 0.5446 0.033 Uiso 1 1 calc R
H23B H 0.3495 0.3559 0.5447 0.033 Uiso 1 1 calc R
C24 C 0.16752(13) 0.36780(6) 0.45802(7) 0.0220(2) Uani 1 1 d .
H24A H 0.1190 0.4033 0.4288 0.026 Uiso 1 1 calc R
H24B H 0.1041 0.3503 0.4888 0.026 Uiso 1 1 calc R
C25 C -0.07013(13) 0.35157(5) 0.29233(7) 0.0184(2) Uani 1 1 d .
H25 H -0.0033 0.3863 0.2897 0.022 Uiso 1 1 calc R
C26 C -0.17987(14) 0.37704(6) 0.33709(7) 0.0233(2) Uani 1 1 d .
H26A H -0.2511 0.3448 0.3394 0.028 Uiso 1 1 calc R
H26B H -0.1312 0.3875 0.3897 0.028 Uiso 1 1 calc R
C27 C -0.25405(15) 0.43594(6) 0.29697(9) 0.0290(3) Uani 1 1 d .
H27A H -0.3238 0.4512 0.3252 0.035 Uiso 1 1 calc R
H27B H -0.1832 0.4690 0.2976 0.035 Uiso 1 1 calc R
C28 C -0.32976(15) 0.42209(7) 0.21338(9) 0.0290(3) Uani 1 1 d .
H28A H -0.4069 0.3921 0.2127 0.035 Uiso 1 1 calc R
H28B H -0.3714 0.4607 0.1887 0.035 Uiso 1 1 calc R
C29 C -0.22396(16) 0.39510(7) 0.16865(8) 0.0289(3) Uani 1 1 d .
H29A H -0.1535 0.4272 0.1641 0.035 Uiso 1 1 calc R
H29B H -0.2751 0.3839 0.1168 0.035 Uiso 1 1 calc R
C30 C -0.14664(15) 0.33673(6) 0.20840(7) 0.0233(2) Uani 1 1 d .
H30A H -0.0767 0.3223 0.1798 0.028 Uiso 1 1 calc R
H30B H -0.2157 0.3030 0.2082 0.028 Uiso 1 1 calc R
C31 C -0.06374(13) 0.24262(6) 0.39832(7) 0.0188(2) Uani 1 1 d .
H31 H -0.1162 0.2744 0.4216 0.023 Uiso 1 1 calc R
C32 C -0.17729(14) 0.20117(6) 0.34528(7) 0.0238(2) Uani 1 1 d .
H32A H -0.2385 0.2277 0.3070 0.029 Uiso 1 1 calc R
H32B H -0.1295 0.1710 0.3181 0.029 Uiso 1 1 calc R
C33 C -0.26942(15) 0.16564(7) 0.39204(8) 0.0298(3) Uani 1 1 d .
H33A H -0.3246 0.1957 0.4151 0.036 Uiso 1 1 calc R
H33B H -0.3364 0.1383 0.3578 0.036 Uiso 1 1 calc R
C34 C -0.17577(16) 0.12610(7) 0.45568(8) 0.0306(3) Uani 1 1 d .
H34A H -0.1245 0.0944 0.4326 0.037 Uiso 1 1 calc R
H34B H -0.2359 0.1045 0.4852 0.037 Uiso 1 1 calc R
C35 C -0.06831(16) 0.16846(7) 0.50956(8) 0.0284(3) Uani 1 1 d .
H35A H -0.0088 0.1427 0.5494 0.034 Uiso 1 1 calc R
H35B H -0.1201 0.1984 0.5348 0.034 Uiso 1 1 calc R
C36 C 0.02782(14) 0.20461(6) 0.46536(7) 0.0222(2) Uani 1 1 d .
H36A H 0.0879 0.1750 0.4450 0.027 Uiso 1 1 calc R
H36B H 0.0901 0.2331 0.5005 0.027 Uiso 1 1 calc R
C37 C 0.3083(2) 0.48789(11) 0.19699(14) 0.0527(5) Uani 1 1 d .
CL1 P 0.2720(2) 0.53945(13) 0.27196(16) 0.0522(4) Uani 0.50 1 d P
CL2 P 0.1529(4) 0.44850(16) 0.1514(2) 0.0561(7) Uani 0.50 1 d P
B1 B 0.15700(14) 0.18526(6) 0.25152(7) 0.0163(2) Uani 1 1 d .
Cl1A Cl 0.3259(4) 0.53220(13) 0.27691(17) 0.1129(11) Uani 0.50 1 d P
Cl2A Cl 0.1423(4) 0.45422(15) 0.1641(2) 0.0672(9) Uani 0.50 1 d P
H44 H 0.338(3) 0.5135(13) 0.1545(16) 0.084(8) Uiso 1 1 d .
H43 H 0.379(4) 0.4473(18) 0.221(2) 0.141(14) Uiso 1 1 d .

loop_
_atom_site_aniso_label
_atom_site_aniso_U_11
_atom_site_aniso_U_22
_atom_site_aniso_U_33
_atom_site_aniso_U_23
_atom_site_aniso_U_13
_atom_site_aniso_U_12
P1 0.01399(13) 0.01630(13) 0.01525(13) -0.00145(10) 0.00307(10) 0.00043(10)
F1 0.0298(4) 0.0335(4) 0.0247(4) -0.0098(3) 0.0004(3) -0.0085(3)
F2 0.0528(6) 0.0502(6) 0.0263(4) 0.0180(4) 0.0057(4) 0.0147(5)
F3 0.0242(4) 0.0542(6) 0.0343(5) 0.0077(4) 0.0134(4) -0.0073(4)
O1 0.0174(4) 0.0184(4) 0.0176(4) -0.0025(3) 0.0040(3) 0.0025(3)
C1 0.0174(5) 0.0174(5) 0.0173(5) -0.0003(4) 0.0054(4) -0.0004(4)
C2 0.0200(5) 0.0222(6) 0.0231(6) -0.0044(4) 0.0037(5) 0.0026(4)
C3 0.0174(5) 0.0285(6) 0.0239(6) -0.0033(5) 0.0009(5) 0.0010(5)
C4 0.0227(6) 0.0237(6) 0.0176(5) -0.0032(4) 0.0039(4) -0.0070(5)
C5 0.0280(6) 0.0184(5) 0.0232(6) -0.0037(4) 0.0055(5) 0.0010(5)
C6 0.0210(5) 0.0189(5) 0.0216(5) -0.0004(4) 0.0019(4) 0.0030(4)
C7 0.0184(5) 0.0191(5) 0.0180(5) -0.0010(4) 0.0053(4) 0.0026(4)
C8 0.0271(6) 0.0206(5) 0.0206(5) -0.0007(4) 0.0053(5) -0.0003(5)
C9 0.0392(8) 0.0206(6) 0.0244(6) 0.0032(5) 0.0110(6) 0.0021(5)
C10 0.0356(7) 0.0317(7) 0.0184(6) 0.0067(5) 0.0072(5) 0.0116(6)
C11 0.0210(6) 0.0392(7) 0.0185(5) 0.0008(5) 0.0026(5) 0.0063(5)
C12 0.0182(5) 0.0269(6) 0.0195(5) -0.0010(4) 0.0050(4) 0.0021(5)
C13 0.0168(5) 0.0200(5) 0.0149(5) -0.0013(4) 0.0020(4) -0.0005(4)
C14 0.0188(5) 0.0239(6) 0.0177(5) 0.0004(4) 0.0035(4) 0.0021(4)
C15 0.0159(5) 0.0341(7) 0.0213(6) -0.0024(5) 0.0040(4) 0.0012(5)
C16 0.0183(5) 0.0370(7) 0.0199(5) -0.0013(5) 0.0062(4) -0.0078(5)
C17 0.0266(6) 0.0284(6) 0.0241(6) 0.0053(5) 0.0060(5) -0.0029(5)
C18 0.0200(6) 0.0240(6) 0.0230(6) 0.0028(5) 0.0044(5) 0.0014(5)
C19 0.0156(5) 0.0191(5) 0.0189(5) -0.0028(4) 0.0016(4) -0.0006(4)
C20 0.0189(6) 0.0310(6) 0.0275(6) -0.0056(5) 0.0064(5) -0.0052(5)
C21 0.0181(6) 0.0395(8) 0.0455(9) -0.0131(7) 0.0068(6) -0.0066(6)
C22 0.0233(6) 0.0330(7) 0.0439(8) -0.0140(6) 0.0013(6) -0.0071(6)
C23 0.0261(6) 0.0287(6) 0.0243(6) -0.0084(5) -0.0035(5) 0.0006(5)
C24 0.0199(5) 0.0240(6) 0.0209(5) -0.0061(4) 0.0021(4) -0.0001(5)
C25 0.0167(5) 0.0174(5) 0.0211(5) -0.0007(4) 0.0039(4) 0.0013(4)
C26 0.0217(6) 0.0247(6) 0.0237(6) -0.0038(5) 0.0051(5) 0.0056(5)
C27 0.0266(6) 0.0220(6) 0.0384(7) -0.0040(5) 0.0073(6) 0.0067(5)
C28 0.0230(6) 0.0250(6) 0.0373(7) 0.0049(5) 0.0028(5) 0.0066(5)
C29 0.0303(7) 0.0288(6) 0.0268(6) 0.0077(5) 0.0041(5) 0.0083(5)
C30 0.0257(6) 0.0244(6) 0.0186(5) 0.0007(4) 0.0025(5) 0.0067(5)
C31 0.0173(5) 0.0223(5) 0.0171(5) 0.0001(4) 0.0043(4) -0.0004(4)
C32 0.0193(6) 0.0306(6) 0.0205(5) 0.0031(5) 0.0021(4) -0.0060(5)
C33 0.0222(6) 0.0363(7) 0.0309(7) 0.0048(6) 0.0060(5) -0.0077(5)
C34 0.0320(7) 0.0320(7) 0.0297(7) 0.0066(5) 0.0105(6) -0.0055(6)
C35 0.0321(7) 0.0344(7) 0.0195(6) 0.0059(5) 0.0074(5) -0.0001(6)
C36 0.0216(6) 0.0266(6) 0.0176(5) 0.0016(4) 0.0025(4) 0.0000(5)
C37 0.0386(10) 0.0584(12) 0.0636(13) -0.0132(10) 0.0167(9) -0.0040(9)
CL1 0.0596(7) 0.0550(8) 0.0436(7) -0.0128(5) 0.0145(6) 0.0142(6)
CL2 0.0457(12) 0.0482(9) 0.0769(12) -0.0226(8) 0.0193(8) -0.0213(8)
B1 0.0155(5) 0.0165(5) 0.0168(5) -0.0010(4) 0.0038(4) 0.0016(4)
Cl1A 0.225(3) 0.0610(13) 0.0668(13) -0.0187(10) 0.062(2) -0.0484(18)
Cl2A 0.0391(8) 0.0691(15) 0.0894(19) 0.0253(14) 0.0052(11) 0.0021(8)

loop_
_atom_type_symbol
_atom_type_description
_atom_type_scat_dispersion_real
_atom_type_scat_dispersion_imag
_atom_type_scat_source
C C 0.0033 0.0016 'International Tables Vol C Tables 4.2.6.8 and 6.1.1.4'
H H 0.0000 0.0000 'International Tables Vol C Tables 4.2.6.8 and 6.1.1.4'
B B 0.0013 0.0007 'International Tables Vol C Tables 4.2.6.8 and 6.1.1.4'
O O 0.0106 0.0060 'International Tables Vol C Tables 4.2.6.8 and 6.1.1.4'
F F 0.0171 0.0103 'International Tables Vol C Tables 4.2.6.8 and 6.1.1.4'
Cl Cl 0.1484 0.1585 'International Tables Vol C Tables 4.2.6.8 and 6.1.1.4'
P P 0.1023 0.0942 'International Tables Vol C Tables 4.2.6.8 and 6.1.1.4'

loop_
_geom_angle_atom_site_label_1
_geom_angle_atom_site_label_2
_geom_angle_atom_site_label_3
_geom_angle
O1 P1 C19 111.97(5)
O1 P1 C31 112.59(5)
C19 P1 C31 108.82(5)
O1 P1 C25 106.65(5)
C19 P1 C25 108.18(5)
C31 P1 C25 108.45(5)
P1 O1 B1 147.26(8)
C2 C1 C6 115.89(11)
C2 C1 B1 125.33(10)
C6 C1 B1 118.60(10)
C1 C2 C3 122.71(11)
C1 C2 H2 118.6
C3 C2 H2 118.6
C4 C3 C2 118.02(12)
C4 C3 H3 121.0
C2 C3 H3 121.0
F1 C4 C3 118.96(11)
F1 C4 C5 118.64(11)
C3 C4 C5 122.39(11)
C4 C5 C6 117.98(11)
C4 C5 H5 121.0
C6 C5 H5 121.0
C5 C6 C1 122.98(11)
C5 C6 H6 118.5
C1 C6 H6 118.5
C8 C7 C12 115.93(11)
C8 C7 B1 123.12(11)
C12 C7 B1 120.94(10)
C9 C8 C7 122.60(12)
C9 C8 H8 118.7
C7 C8 H8 118.7
C10 C9 C8 118.06(13)
C10 C9 H9 121.0
C8 C9 H9 121.0
F2 C10 C11 118.29(13)
F2 C10 C9 119.04(13)
C11 C10 C9 122.67(12)
C10 C11 C12 117.81(12)
C10 C11 H11 121.1
C12 C11 H11 121.1
C11 C12 C7 122.92(12)
C11 C12 H12 118.5
C7 C12 H12 118.5
C14 C13 C18 116.10(11)
C14 C13 B1 122.19(10)
C18 C13 B1 121.36(10)
C15 C14 C13 122.84(12)
C15 C14 H14 118.6
C13 C14 H14 118.6
C16 C15 C14 117.84(12)
C16 C15 H15 121.1
C14 C15 H15 121.1
F3 C16 C15 118.49(12)
F3 C16 C17 118.85(12)
C15 C16 C17 122.65(12)
C16 C17 C18 117.99(12)
C16 C17 H17 121.0
C18 C17 H17 121.0
C17 C18 C13 122.57(12)
C17 C18 H18 118.7
C13 C18 H18 118.7
C20 C19 C24 110.74(10)
C20 C19 P1 111.81(8)
C24 C19 P1 113.01(8)
C20 C19 H19 107.0
C24 C19 H19 107.0
P1 C19 H19 107.0
C21 C20 C19 110.19(11)
C21 C20 H20A 109.6
C19 C20 H20A 109.6
C21 C20 H20B 109.6
C19 C20 H20B 109.6
H20A C20 H20B 108.1
C20 C21 C22 111.42(12)
C20 C21 H21A 109.3
C22 C21 H21A 109.3
C20 C21 H21B 109.3
C22 C21 H21B 109.3
H21A C21 H21B 108.0
C23 C22 C21 111.06(12)
C23 C22 H22A 109.4
C21 C22 H22A 109.4
C23 C22 H22B 109.4
C21 C22 H22B 109.4
H22A C22 H22B 108.0
C22 C23 C24 111.70(11)
C22 C23 H23A 109.3
C24 C23 H23A 109.3
C22 C23 H23B 109.3
C24 C23 H23B 109.3
H23A C23 H23B 107.9
C23 C24 C19 110.54(10)
C23 C24 H24A 109.5
C19 C24 H24A 109.5
C23 C24 H24B 109.5
C19 C24 H24B 109.5
H24A C24 H24B 108.1
C30 C25 C26 109.60(10)
C30 C25 P1 112.53(8)
C26 C25 P1 114.65(8)
C30 C25 H25 106.5
C26 C25 H25 106.5
P1 C25 H25 106.5
C27 C26 C25 110.10(11)
C27 C26 H26A 109.6
C25 C26 H26A 109.6
C27 C26 H26B 109.6
C25 C26 H26B 109.6
H26A C26 H26B 108.2
C28 C27 C26 111.51(11)
C28 C27 H27A 109.3
C26 C27 H27A 109.3
C28 C27 H27B 109.3
C26 C27 H27B 109.3
H27A C27 H27B 108.0
C29 C28 C27 110.40(11)
C29 C28 H28A 109.6
C27 C28 H28A 109.6
C29 C28 H28B 109.6
C27 C28 H28B 109.6
H28A C28 H28B 108.1
C28 C29 C30 111.81(11)
C28 C29 H29A 109.3
C30 C29 H29A 109.3
C28 C29 H29B 109.3
C30 C29 H29B 109.3
H29A C29 H29B 107.9
C29 C30 C25 111.05(11)
C29 C30 H30A 109.4
C25 C30 H30A 109.4
C29 C30 H30B 109.4
C25 C30 H30B 109.4
H30A C30 H30B 108.0
C36 C31 C32 112.17(10)
C36 C31 P1 114.64(8)
C32 C31 P1 109.02(8)
C36 C31 H31 106.9
C32 C31 H31 106.9
P1 C31 H31 106.9
C33 C32 C31 111.12(10)
C33 C32 H32A 109.4
C31 C32 H32A 109.4
C33 C32 H32B 109.4
C31 C32 H32B 109.4
H32A C32 H32B 108.0
C34 C33 C32 110.84(11)
C34 C33 H33A 109.5
C32 C33 H33A 109.5
C34 C33 H33B 109.5
C32 C33 H33B 109.5
H33A C33 H33B 108.1
C33 C34 C35 110.12(12)
C33 C34 H34A 109.6
C35 C34 H34A 109.6
C33 C34 H34B 109.6
C35 C34 H34B 109.6
H34A C34 H34B 108.1
C34 C35 C36 111.63(11)
C34 C35 H35A 109.3
C36 C35 H35A 109.3
C34 C35 H35B 109.3
C36 C35 H35B 109.3
H35A C35 H35B 108.0
C35 C36 C31 110.62(10)
C35 C36 H36A 109.5
C31 C36 H36A 109.5
C35 C36 H36B 109.5
C31 C36 H36B 109.5
H36A C36 H36B 108.1
Cl1A C37 Cl2A 115.7(2)
Cl1A C37 CL2 125.4(2)
Cl2A C37 CL2 9.7(3)
Cl1A C37 CL1 16.80(15)
Cl2A C37 CL1 100.88(19)
CL2 C37 CL1 110.45(19)
Cl1A C37 H44 109.4(15)
Cl2A C37 H44 111.0(16)
CL2 C37 H44 105.2(16)
CL1 C37 H44 110.5(15)
Cl1A C37 H43 100(2)
Cl2A C37 H43 104.1(19)
CL2 C37 H43 100.9(19)
CL1 C37 H43 113(2)
H44 C37 H43 116(2)
Cl1A CL1 C37 67.0(5)
O1 B1 C7 109.61(9)
O1 B1 C1 106.42(9)
C7 B1 C1 113.70(10)
O1 B1 C13 106.73(9)
C7 B1 C13 113.07(9)
C1 B1 C13 106.87(9)
CL1 Cl1A C37 96.2(6)

loop_
_geom_bond_atom_site_label_1
_geom_bond_atom_site_label_2
_geom_bond_distance
P1 O1 1.5251(8)
P1 C19 1.8151(12)
P1 C31 1.8199(12)
P1 C25 1.8318(12)
F1 C4 1.3679(14)
F2 C10 1.3669(15)
F3 C16 1.3708(14)
O1 B1 1.5854(15)
C1 C2 1.3981(17)
C1 C6 1.4033(16)
C1 B1 1.6256(17)
C2 C3 1.3992(17)
C2 H2 0.9300
C3 C4 1.3765(18)
C3 H3 0.9300
C4 C5 1.3774(19)
C5 C6 1.3915(17)
C5 H5 0.9300
C6 H6 0.9300
C7 C8 1.4036(17)
C7 C12 1.4049(17)
C7 B1 1.6255(17)
C8 C9 1.3959(18)
C8 H8 0.9300
C9 C10 1.378(2)
C9 H9 0.9300
C10 C11 1.376(2)
C11 C12 1.3951(18)
C11 H11 0.9300
C12 H12 0.9300
C13 C14 1.3993(16)
C13 C18 1.4027(17)
C13 B1 1.6307(17)
C14 C15 1.3951(17)
C14 H14 0.9300
C15 C16 1.3753(19)
C15 H15 0.9300
C16 C17 1.3765(19)
C17 C18 1.3951(18)
C17 H17 0.9300
C18 H18 0.9300
C19 C20 1.5383(17)
C19 C24 1.5391(16)
C19 H19 0.9800
C20 C21 1.5279(19)
C20 H20A 0.9700
C20 H20B 0.9700
C21 C22 1.528(2)
C21 H21A 0.9700
C21 H21B 0.9700
C22 C23 1.518(2)
C22 H22A 0.9700
C22 H22B 0.9700
C23 C24 1.5303(18)
C23 H23A 0.9700
C23 H23B 0.9700
C24 H24A 0.9700
C24 H24B 0.9700
C25 C30 1.5367(17)
C25 C26 1.5405(17)
C25 H25 0.9800
C26 C27 1.5285(18)
C26 H26A 0.9700
C26 H26B 0.9700
C27 C28 1.525(2)
C27 H27A 0.9700
C27 H27B 0.9700
C28 C29 1.522(2)
C28 H28A 0.9700
C28 H28B 0.9700
C29 C30 1.5281(18)
C29 H29A 0.9700
C29 H29B 0.9700
C30 H30A 0.9700
C30 H30B 0.9700
C31 C36 1.5370(17)
C31 C32 1.5419(17)
C31 H31 0.9800
C32 C33 1.5288(18)
C32 H32A 0.9700
C32 H32B 0.9700
C33 C34 1.525(2)
C33 H33A 0.9700
C33 H33B 0.9700
C34 C35 1.528(2)
C34 H34A 0.9700
C34 H34B 0.9700
C35 C36 1.5325(18)
C35 H35A 0.9700
C35 H35B 0.9700
C36 H36A 0.9700
C36 H36B 0.9700
C37 Cl1A 1.674(3)
C37 Cl2A 1.717(4)
C37 CL2 1.737(4)
C37 CL1 1.808(3)
C37 H44 1.02(3)
C37 H43 1.11(4)
CL1 Cl1A 0.526(4)
